data_7115642
loop_
_publ_author_name
'Xue Zhong'
'You Li'
'Jing Zhang'
'Wu-Xia Zhang'
'Shi-Xue Wang'
'Fu-She Han'

_publ_section_title
;
 Formal [3+3] cycloaddition of indol-2-yl carbinol with azadiene and the
 oxidative ring expansion reaction for the synthesis of indole azepinones
;
_journal_name_full Chem.Commun.
_journal_page_first 11181
_journal_paper_doi 10.1039/C4cc04995K
_journal_volume 50
_journal_year 2014
_chemical_formula_sum 'C20 H22 N2 O5'
_chemical_formula_weight 370.40
_chemical_name_systematic
; 
 ? 
;
_space_group_IT_number 14
_symmetry_cell_setting monoclinic
_symmetry_space_group_name_Hall '-P 2ybc'
_symmetry_space_group_name_H-M 'P 1 21/c 1'
_atom_sites_solution_hydrogens geom
_atom_sites_solution_primary direct
_atom_sites_solution_secondary difmap
_audit_creation_method SHELXL-97
_cell_angle_alpha 90.00
_cell_angle_beta 92.0440(10)
_cell_angle_gamma 90.00
_cell_formula_units_Z 4
_cell_length_a 9.6837(8)
_cell_length_b 9.5017(8)
_cell_length_c 20.5631(17)
_cell_measurement_reflns_used 2532
_cell_measurement_temperature 188(2)
_cell_measurement_theta_max 25.81
_cell_measurement_theta_min 2.36
_cell_volume 1890.8(3)
_computing_cell_refinement 'Bruker SMART'
_computing_data_collection 'Bruker SMART'
_computing_data_reduction 'Bruker SAINT'
_computing_molecular_graphics 'Bruker SHELXTL'
_computing_publication_material 'Bruker SHELXTL'
_computing_structure_refinement 'SHELXL-97 (Sheldrick, 1997)'
_computing_structure_solution 'SHELXS-97 (Sheldrick, 1990)'
_diffrn_ambient_temperature 188(2)
_diffrn_measured_fraction_theta_full 0.998
_diffrn_measured_fraction_theta_max 0.998
_diffrn_measurement_device_type 'Bruker APEX CCD area detector'
_diffrn_measurement_method 'phi and omega scans'
_diffrn_radiation_monochromator graphite
_diffrn_radiation_source 'fine-focus sealed tube'
_diffrn_radiation_type MoK\a
_diffrn_radiation_wavelength 0.71073
_diffrn_reflns_av_R_equivalents 0.0335
_diffrn_reflns_av_sigmaI/netI 0.0362
_diffrn_reflns_limit_h_max 11
_diffrn_reflns_limit_h_min -9
_diffrn_reflns_limit_k_max 11
_diffrn_reflns_limit_k_min -11
_diffrn_reflns_limit_l_max 25
_diffrn_reflns_limit_l_min -25
_diffrn_reflns_number 11730
_diffrn_reflns_theta_full 26.00
_diffrn_reflns_theta_max 26.00
_diffrn_reflns_theta_min 1.98
_exptl_absorpt_coefficient_mu 0.094
_exptl_absorpt_correction_T_max 0.9869
_exptl_absorpt_correction_T_min 0.9678
_exptl_absorpt_correction_type multi-scan
_exptl_absorpt_process_details SADABS
_exptl_crystal_density_diffrn 1.301
_exptl_crystal_density_method 'not measured'
_exptl_crystal_F_000 784
_exptl_crystal_size_max 0.35
_exptl_crystal_size_mid 0.28
_exptl_crystal_size_min 0.14
_refine_diff_density_max 0.261
_refine_diff_density_min -0.227
_refine_diff_density_rms 0.041
_refine_ls_extinction_method none
_refine_ls_goodness_of_fit_ref 1.037
_refine_ls_hydrogen_treatment constr
_refine_ls_matrix_type full
_refine_ls_number_parameters 247
_refine_ls_number_reflns 3707
_refine_ls_number_restraints 0
_refine_ls_restrained_S_all 1.037
_refine_ls_R_factor_all 0.0681
_refine_ls_R_factor_gt 0.0507
_refine_ls_shift/su_max 0.001
_refine_ls_shift/su_mean 0.000
_refine_ls_structure_factor_coef Fsqd
_refine_ls_weighting_details 'calc w=1/[\s^2^(Fo^2^)+(0.0554P)^2^+0.6127P] where P=(Fo^2^+2Fc^2^)/3'
_refine_ls_weighting_scheme calc
_refine_ls_wR_factor_gt 0.1143
_refine_ls_wR_factor_ref 0.1246
_reflns_number_gt 2900
_reflns_number_total 3707
_reflns_threshold_expression >2sigma(I)
_cod_data_source_file c4cc04995k2.cif
_cod_data_source_block x038
_cod_original_sg_symbol_H-M P2(1)/c
_cod_database_code 7115642

loop_
_symmetry_equiv_pos_as_xyz
'x, y, z'
'-x, y+1/2, -z+1/2'
'-x, -y, -z'
'x, -y-1/2, z-1/2'

loop_
_atom_site_label
_atom_site_type_symbol
_atom_site_fract_x
_atom_site_fract_y
_atom_site_fract_z
_atom_site_U_iso_or_equiv
_atom_site_adp_type
_atom_site_occupancy
_atom_site_symmetry_multiplicity
_atom_site_calc_flag
_atom_site_refinement_flags
C1 C 0.02826(18) 0.67205(19) 0.16489(9) 0.0270(4) Uani 1 1 d .
C2 C -0.0628(2) 0.7795(2) 0.17853(10) 0.0329(5) Uani 1 1 d .
H2 H -0.1592 0.7710 0.1691 0.039 Uiso 1 1 calc R
C3 C -0.0066(2) 0.9001(2) 0.20666(10) 0.0361(5) Uani 1 1 d .
H3 H -0.0659 0.9765 0.2163 0.043 Uiso 1 1 calc R
C4 C 0.1345(2) 0.9124(2) 0.22122(10) 0.0354(5) Uani 1 1 d .
H4 H 0.1697 0.9973 0.2398 0.042 Uiso 1 1 calc R
C5 C 0.2240(2) 0.8031(2) 0.20908(10) 0.0316(4) Uani 1 1 d .
H5 H 0.3199 0.8112 0.2200 0.038 Uiso 1 1 calc R
C6 C 0.17072(18) 0.68052(19) 0.18046(9) 0.0269(4) Uani 1 1 d .
C7 C 0.23161(18) 0.54816(19) 0.16212(9) 0.0257(4) Uani 1 1 d .
C8 C 0.13056(18) 0.46564(19) 0.13692(9) 0.0268(4) Uani 1 1 d .
C9 C -0.12347(19) 0.4791(2) 0.11888(10) 0.0335(5) Uani 1 1 d .
C10 C -0.1210(2) 0.3251(2) 0.10146(11) 0.0406(5) Uani 1 1 d .
H10A H -0.1245 0.3164 0.0534 0.049 Uiso 1 1 calc R
H10B H -0.2054 0.2802 0.1177 0.049 Uiso 1 1 calc R
C11 C 0.00515(19) 0.2440(2) 0.12851(10) 0.0354(5) Uani 1 1 d .
H11A H 0.0046 0.1478 0.1100 0.043 Uiso 1 1 calc R
H11B H -0.0001 0.2357 0.1764 0.043 Uiso 1 1 calc R
C12 C 0.14055(19) 0.3184(2) 0.11190(9) 0.0294(4) Uani 1 1 d .
C13 C 0.1637(2) 0.3211(2) 0.03763(10) 0.0377(5) Uani 1 1 d .
H13A H 0.0899 0.3790 0.0164 0.045 Uiso 1 1 calc R
H13B H 0.2529 0.3684 0.0303 0.045 Uiso 1 1 calc R
C14 C 0.1650(3) 0.1783(3) 0.00434(12) 0.0639(8) Uani 1 1 d .
H14A H 0.2351 0.1183 0.0258 0.096 Uiso 1 1 calc R
H14B H 0.1868 0.1905 -0.0415 0.096 Uiso 1 1 calc R
H14C H 0.0740 0.1341 0.0072 0.096 Uiso 1 1 calc R
C15 C 0.26564(19) 0.25290(19) 0.14932(10) 0.0317(5) Uani 1 1 d .
H15A H 0.2407 0.2361 0.1949 0.038 Uiso 1 1 calc R
H15B H 0.2868 0.1606 0.1297 0.038 Uiso 1 1 calc R
C16 C 0.3934(2) 0.3437(2) 0.14908(9) 0.0302(4) Uani 1 1 d .
C17 C 0.38003(17) 0.50289(19) 0.16848(9) 0.0265(4) Uani 1 1 d .
C18 C 0.43947(18) 0.51438(19) 0.23850(10) 0.0286(4) Uani 1 1 d .
C19 C 0.4170(3) 0.6856(3) 0.02702(12) 0.0560(7) Uani 1 1 d .
H19A H 0.3432 0.7427 0.0450 0.084 Uiso 1 1 calc R
H19B H 0.3937 0.6638 -0.0186 0.084 Uiso 1 1 calc R
H19C H 0.5041 0.7381 0.0299 0.084 Uiso 1 1 calc R
C20 C 0.4029(2) 0.4570(2) 0.34802(10) 0.0450(6) Uani 1 1 d .
H20A H 0.4675 0.3784 0.3546 0.067 Uiso 1 1 calc R
H20B H 0.3244 0.4448 0.3763 0.067 Uiso 1 1 calc R
H20C H 0.4501 0.5456 0.3588 0.067 Uiso 1 1 calc R
N1 N 0.00364(15) 0.53735(16) 0.13730(8) 0.0283(4) Uani 1 1 d .
N2 N 0.46749(16) 0.59306(17) 0.12954(8) 0.0302(4) Uani 1 1 d .
H2A H 0.5573 0.5611 0.1341 0.036 Uiso 1 1 d R
O1 O -0.22709(13) 0.55046(16) 0.11673(8) 0.0432(4) Uani 1 1 d .
O2 O 0.50616(14) 0.29958(15) 0.13639(8) 0.0421(4) Uani 1 1 d .
O3 O 0.43118(15) 0.55978(15) 0.06255(7) 0.0388(4) Uani 1 1 d .
O4 O 0.35372(14) 0.46014(15) 0.28063(7) 0.0404(4) Uani 1 1 d .
O5 O 0.55105(14) 0.56103(17) 0.25230(7) 0.0477(4) Uani 1 1 d .

loop_
_atom_site_aniso_label
_atom_site_aniso_U_11
_atom_site_aniso_U_22
_atom_site_aniso_U_33
_atom_site_aniso_U_23
_atom_site_aniso_U_13
_atom_site_aniso_U_12
C1 0.0233(10) 0.0283(10) 0.0294(10) 0.0039(8) 0.0029(7) 0.0011(8)
C2 0.0250(10) 0.0363(11) 0.0375(11) 0.0069(9) 0.0049(8) 0.0074(8)
C3 0.0381(12) 0.0308(11) 0.0402(12) 0.0031(9) 0.0119(9) 0.0110(9)
C4 0.0395(12) 0.0275(11) 0.0397(12) -0.0013(9) 0.0103(9) -0.0008(9)
C5 0.0277(10) 0.0295(10) 0.0380(11) 0.0010(8) 0.0053(8) -0.0029(8)
C6 0.0237(9) 0.0274(10) 0.0298(10) 0.0045(8) 0.0041(7) 0.0020(8)
C7 0.0200(9) 0.0274(10) 0.0298(10) 0.0018(8) 0.0026(7) -0.0005(7)
C8 0.0217(9) 0.0298(10) 0.0290(10) 0.0026(8) 0.0016(7) 0.0023(8)
C9 0.0232(10) 0.0434(12) 0.0339(11) 0.0057(9) 0.0006(8) -0.0024(9)
C10 0.0288(11) 0.0455(13) 0.0474(13) -0.0020(10) -0.0026(9) -0.0077(9)
C11 0.0320(11) 0.0327(11) 0.0415(12) -0.0018(9) -0.0008(9) -0.0053(9)
C12 0.0254(10) 0.0284(10) 0.0342(10) -0.0007(8) -0.0006(8) -0.0009(8)
C13 0.0357(12) 0.0412(12) 0.0362(11) -0.0034(9) 0.0000(9) -0.0004(9)
C14 0.090(2) 0.0553(17) 0.0473(15) -0.0171(12) 0.0091(14) -0.0008(14)
C15 0.0301(11) 0.0250(10) 0.0400(11) -0.0009(8) -0.0013(8) 0.0020(8)
C16 0.0276(10) 0.0291(10) 0.0339(11) 0.0028(8) 0.0018(8) 0.0043(8)
C17 0.0178(9) 0.0272(10) 0.0345(10) 0.0004(8) 0.0025(7) 0.0014(7)
C18 0.0204(10) 0.0266(10) 0.0388(11) -0.0001(8) 0.0016(8) 0.0026(8)
C19 0.0663(17) 0.0580(16) 0.0433(14) 0.0108(12) -0.0017(12) 0.0086(13)
C20 0.0508(14) 0.0489(14) 0.0350(12) 0.0052(10) -0.0023(10) -0.0123(11)
N1 0.0181(8) 0.0324(9) 0.0345(9) 0.0020(7) 0.0003(6) 0.0012(6)
N2 0.0205(8) 0.0350(9) 0.0351(9) 0.0007(7) 0.0013(7) -0.0005(7)
O1 0.0193(7) 0.0517(9) 0.0584(10) 0.0076(8) -0.0015(6) 0.0028(7)
O2 0.0294(8) 0.0349(8) 0.0626(10) 0.0013(7) 0.0097(7) 0.0091(6)
O3 0.0427(8) 0.0404(8) 0.0333(8) 0.0001(6) 0.0033(6) -0.0038(7)
O4 0.0371(8) 0.0481(9) 0.0356(8) 0.0074(7) -0.0023(6) -0.0150(7)
O5 0.0272(8) 0.0733(12) 0.0424(9) -0.0033(8) -0.0020(6) -0.0119(7)

loop_
_atom_type_symbol
_atom_type_description
_atom_type_scat_dispersion_real
_atom_type_scat_dispersion_imag
_atom_type_scat_source
C C 0.0033 0.0016 'International Tables Vol C Tables 4.2.6.8 and 6.1.1.4'
H H 0.0000 0.0000 'International Tables Vol C Tables 4.2.6.8 and 6.1.1.4'
N N 0.0061 0.0033 'International Tables Vol C Tables 4.2.6.8 and 6.1.1.4'
O O 0.0106 0.0060 'International Tables Vol C Tables 4.2.6.8 and 6.1.1.4'

loop_
_geom_angle_atom_site_label_1
_geom_angle_atom_site_label_2
_geom_angle_atom_site_label_3
_geom_angle
C2 C1 C6 122.56(18)
C2 C1 N1 130.40(17)
C6 C1 N1 107.00(15)
C1 C2 C3 116.79(18)
C1 C2 H2 121.6
C3 C2 H2 121.6
C2 C3 C4 121.75(18)
C2 C3 H3 119.1
C4 C3 H3 119.1
C5 C4 C3 121.03(19)
C5 C4 H4 119.5
C3 C4 H4 119.5
C4 C5 C6 118.58(18)
C4 C5 H5 120.7
C6 C5 H5 120.7
C5 C6 C1 119.25(17)
C5 C6 C7 133.49(17)
C1 C6 C7 107.26(16)
C8 C7 C6 108.08(16)
C8 C7 C17 123.24(17)
C6 C7 C17 128.68(16)
C7 C8 N1 109.87(16)
C7 C8 C12 128.59(16)
N1 C8 C12 121.53(15)
O1 C9 N1 120.80(19)
O1 C9 C10 123.72(18)
N1 C9 C10 115.48(17)
C9 C10 C11 114.92(16)
C9 C10 H10A 108.5
C11 C10 H10A 108.5
C9 C10 H10B 108.5
C11 C10 H10B 108.5
H10A C10 H10B 107.5
C10 C11 C12 111.28(17)
C10 C11 H11A 109.4
C12 C11 H11A 109.4
C10 C11 H11B 109.4
C12 C11 H11B 109.4
H11A C11 H11B 108.0
C8 C12 C11 106.71(16)
C8 C12 C15 105.37(14)
C11 C12 C15 111.35(16)
C8 C12 C13 109.65(16)
C11 C12 C13 112.35(15)
C15 C12 C13 111.06(16)
C14 C13 C12 115.61(18)
C14 C13 H13A 108.4
C12 C13 H13A 108.4
C14 C13 H13B 108.4
C12 C13 H13B 108.4
H13A C13 H13B 107.4
C13 C14 H14A 109.5
C13 C14 H14B 109.5
H14A C14 H14B 109.5
C13 C14 H14C 109.5
H14A C14 H14C 109.5
H14B C14 H14C 109.5
C16 C15 C12 113.41(15)
C16 C15 H15A 108.9
C12 C15 H15A 108.9
C16 C15 H15B 108.9
C12 C15 H15B 108.9
H15A C15 H15B 107.7
O2 C16 C15 123.42(18)
O2 C16 C17 118.22(17)
C15 C16 C17 118.34(16)
N2 C17 C7 110.83(15)
N2 C17 C18 105.46(14)
C7 C17 C18 112.77(15)
N2 C17 C16 111.73(15)
C7 C17 C16 109.95(14)
C18 C17 C16 105.96(14)
O5 C18 O4 124.92(18)
O5 C18 C17 123.76(18)
O4 C18 C17 111.26(15)
O3 C19 H19A 109.5
O3 C19 H19B 109.5
H19A C19 H19B 109.5
O3 C19 H19C 109.5
H19A C19 H19C 109.5
H19B C19 H19C 109.5
O4 C20 H20A 109.5
O4 C20 H20B 109.5
H20A C20 H20B 109.5
O4 C20 H20C 109.5
H20A C20 H20C 109.5
H20B C20 H20C 109.5
C9 N1 C8 124.86(16)
C9 N1 C1 127.12(16)
C8 N1 C1 107.79(14)
O3 N2 C17 105.52(13)
O3 N2 H2A 102.8
C17 N2 H2A 108.2
C19 O3 N2 109.00(15)
C18 O4 C20 116.15(15)

loop_
_geom_bond_atom_site_label_1
_geom_bond_atom_site_label_2
_geom_bond_distance
C1 C2 1.385(3)
C1 C6 1.407(3)
C1 N1 1.417(2)
C2 C3 1.386(3)
C2 H2 0.9500
C3 C4 1.393(3)
C3 H3 0.9500
C4 C5 1.382(3)
C4 H4 0.9500
C5 C6 1.396(3)
C5 H5 0.9500
C6 C7 1.445(3)
C7 C8 1.343(2)
C7 C17 1.501(2)
C8 N1 1.406(2)
C8 C12 1.495(3)
C9 O1 1.210(2)
C9 N1 1.390(2)
C9 C10 1.507(3)
C10 C11 1.532(3)
C10 H10A 0.9900
C10 H10B 0.9900
C11 C12 1.539(3)
C11 H11A 0.9900
C11 H11B 0.9900
C12 C15 1.543(2)
C12 C13 1.552(3)
C13 C14 1.520(3)
C13 H13A 0.9900
C13 H13B 0.9900
C14 H14A 0.9800
C14 H14B 0.9800
C14 H14C 0.9800
C15 C16 1.508(3)
C15 H15A 0.9900
C15 H15B 0.9900
C16 O2 1.207(2)
C16 C17 1.571(3)
C17 N2 1.463(2)
C17 C18 1.535(3)
C18 O5 1.193(2)
C18 O4 1.325(2)
C19 O3 1.405(3)
C19 H19A 0.9800
C19 H19B 0.9800
C19 H19C 0.9800
C20 O4 1.450(2)
C20 H20A 0.9800
C20 H20B 0.9800
C20 H20C 0.9800
N2 O3 1.445(2)
N2 H2A 0.9229

loop_
_geom_hbond_atom_site_label_D
_geom_hbond_atom_site_label_H
_geom_hbond_atom_site_label_A
_geom_hbond_distance_DH
_geom_hbond_distance_HA
_geom_hbond_distance_DA
_geom_hbond_angle_DHA
_geom_hbond_site_symmetry_A
N2 H2A O1 0.92 2.13 3.006(2) 157.3 1_655
